data_7706706
loop_
_publ_author_name
'Xu, Han'
'Han, Ying-Zi'
'OuYang, Jie'
'Chen, Zuo-Chang'
'Chen, Hui-Jun'
'Nie, Hong-Hong'
'Tang, Zichao'
'Yang, Shi-Yao'
'Huang, Rong-Bin'
'Zheng, Lan-Sun'
'Teo, Boon K.'

_publ_section_title
;
 Dissection of bicapped octahedral copper hydride cluster to form two
 chiral tetrahedral copper hydride cluster series exhibiting auto
 deracemization and photoluminescence.
;
_journal_issue 11
_journal_name_full 'Dalton transactions (Cambridge, England : 2003)'
_journal_page_first 4028
_journal_page_last 4035
_journal_paper_doi 10.1039/d1dt00031d
_journal_volume 50
_journal_year 2021
_chemical_formula_moiety 'C51 H43 Br3 Cu4 N3 P3, 0.667(C3 H6 Br6)'
_chemical_formula_sum 'C53 H47 Br7 Cu4 N3 P3'
_chemical_formula_weight 1632.37
_space_group_crystal_system trigonal
_space_group_IT_number 146
_space_group_name_Hall 'R 3'
_space_group_name_H-M_alt 'R 3 :H'
_atom_sites_solution_hydrogens mixed
_audit_creation_date 2021-01-24
_audit_creation_method
;
Olex2 1.3-alpha
(compiled 2019.05.22 svn.r3605 for OlexSys, GUI svn.r5790)
;
_audit_update_record
;
2021-02-16 deposited with the CCDC.	2021-02-26 downloaded from the CCDC.
;
_cell_angle_alpha 90
_cell_angle_beta 90
_cell_angle_gamma 120
_cell_formula_units_Z 3
_cell_length_a 14.9752(2)
_cell_length_b 14.9752(2)
_cell_length_c 22.1086(2)
_cell_measurement_reflns_used 24572
_cell_measurement_temperature 100.00(10)
_cell_measurement_theta_max 76.9400
_cell_measurement_theta_min 3.9320
_cell_volume 4293.75(9)
_computing_cell_refinement 'CrysAlisPro 1.171.39.46 (Rigaku OD, 2018)'
_computing_data_collection 'CrysAlisPro 1.171.39.46 (Rigaku OD, 2018)'
_computing_data_reduction 'CrysAlisPro 1.171.39.46 (Rigaku OD, 2018)'
_computing_molecular_graphics 'Olex2 (Dolomanov et al., 2009)'
_computing_publication_material 'Olex2 (Dolomanov et al., 2009)'
_computing_structure_refinement 'ShelXL (Sheldrick, 2015)'
_computing_structure_solution 'SHELXT 2018/2 (Sheldrick, 2018)'
_diffrn_ambient_temperature 100.00(10)
_diffrn_detector_type HyPix
_diffrn_measured_fraction_theta_full 1.000
_diffrn_measured_fraction_theta_max 0.996
_diffrn_measurement_details
;
List of Runs (angles in degrees, time in seconds):

  # Type    Start    End  Width  t~exp~   \w     \q     \k     \f   Frames
#--------------------------------------------------------------------------
  1  \w    -27.00  62.00   0.50    1.52    --   46.75 -37.00 -90.00  178
  2  \w     31.00  96.00   0.50    1.52    --   46.75-125.00-120.00  130
  3  \w     38.00 117.00   0.50    6.20    --  110.00-125.00-180.00  158
  4  \w     38.00 109.00   0.50    6.20    --  110.00 -94.00 -90.00  142
  5  \w     35.00 128.00   0.50    6.20    --  110.00 -15.00-180.00  186
  6  \w     96.00 178.00   0.50    6.20    --  110.00  45.00 -60.00  164
  7  \w     96.00 178.00   0.50    6.20    --  110.00  30.00   0.00  164
  8  \w     93.00 178.00   0.50    6.20    --  110.00  61.00  90.00  170
  9  \w     87.00 178.00   0.50    6.20    --  110.00  76.00  65.54  182
 10  \w     38.00 125.00   0.50    6.20    --  110.00 -45.00  90.00  174
 11  \w     38.00 117.00   0.50    6.20    --  110.00-125.00  90.00  158
 12  \w     38.00 109.00   0.50    6.20    --  110.00 -94.00 -30.00  142
 13  \w     38.00 117.00   0.50    6.20    --  110.00-125.00 -90.00  158
 14  \w     38.00 117.00   0.50    6.20    --  110.00-125.00-120.00  158
 15  \w     38.00 134.00   0.50    6.20    --  110.00 -77.00  30.00  192
 16  \w     38.00 134.00   0.50    6.20    --  110.00 -77.00-150.00  192
 17  \w     37.00 178.00   0.50    6.20    --  110.00   0.00 -90.00  282
 18  \w     38.00 109.00   0.50    6.20    --  110.00 -94.00  30.00  142
 19  \w     38.00 128.00   0.50    6.20    --  110.00 -61.00 -90.00  180
 20  \w     35.00 128.00   0.50    6.20    --  110.00 -15.00 -90.00  186
 21  \w     38.00 128.00   0.50    6.20    --  110.00 -61.00  90.00  180
 22  \w     -4.00  81.00   0.50    1.52    --   46.75 -99.00-120.00  170
 23  \w     -4.00  81.00   0.50    1.52    --   46.75 -99.00 -90.00  170
 24  \w    -62.00  29.00   0.50    1.52    --  -46.75  19.00 120.00  182
 25  \w   -103.00 -16.00   0.50    6.20    --  -88.50  45.00 150.00  174
 26  \w   -119.00 -23.00   0.50    1.52    --  -46.75 -77.00 -60.00  192
 27  \w   -119.00 -70.00   0.50    1.52    --  -46.75-125.00   0.00   98
 28  \w   -119.00 -70.00   0.50    1.52    --  -46.75-125.00-120.00   98
 29  \w   -119.00 -70.00   0.50    1.52    --  -46.75-125.00 -90.00   98
 30  \w   -119.00 -30.00   0.50    1.52    --  -46.75 -57.00-150.00  178
 31  \w   -119.00 -70.00   0.50    1.52    --  -46.75-125.00  30.00   98
 32  \w   -119.00 -23.00   0.50    1.52    --  -46.75 -77.00  30.00  192
 33  \w   -119.00 -30.00   0.50    1.52    --  -46.75 -57.00 -60.00  178
 34  \w   -119.00 -30.00   0.50    1.52    --  -46.75 -57.00  60.00  178
 35  \w   -119.00 -23.00   0.50    1.52    --  -46.75 -77.00 150.00  192
 36  \w   -160.00 -69.00   0.50    6.20    --  -88.50 -83.00-133.50  182
 37  \w   -160.00 -62.00   0.50    6.20    --  -88.50 -82.00  -3.01  196
 38  \w   -160.00 -65.00   0.50    6.20    --  -88.50 -77.00 120.00  190
 39  \w   -160.00 -66.00   0.50    6.20    --  -88.50 -74.00 178.84  188
 40  \w   -160.00 -65.00   0.50    6.20    --  -88.50 -77.00  60.00  190
 41  \w   -160.00 -65.00   0.50    6.20    --  -88.50 -76.00-100.13  190
;
_diffrn_measurement_device 'four-circle diffractometer'
_diffrn_measurement_device_type 'XtaLAB Synergy, Dualflex, HyPix'
_diffrn_measurement_method '\w scans'
_diffrn_radiation_type CuK\a
_diffrn_radiation_wavelength 1.54184
_diffrn_reflns_av_R_equivalents 0.0446
_diffrn_reflns_av_unetI/netI 0.0174
_diffrn_reflns_Laue_measured_fraction_full 1.000
_diffrn_reflns_Laue_measured_fraction_max 0.996
_diffrn_reflns_limit_h_max 18
_diffrn_reflns_limit_h_min -18
_diffrn_reflns_limit_k_max 17
_diffrn_reflns_limit_k_min -18
_diffrn_reflns_limit_l_max 27
_diffrn_reflns_limit_l_min -27
_diffrn_reflns_number 34208
_diffrn_reflns_point_group_measured_fraction_full 1.000
_diffrn_reflns_point_group_measured_fraction_max 0.986
_diffrn_reflns_theta_full 67.700
_diffrn_reflns_theta_max 78.290
_diffrn_reflns_theta_min 3.952
_exptl_absorpt_coefficient_mu 8.485
_exptl_absorpt_correction_T_max 1.00000
_exptl_absorpt_correction_T_min 0.65264
_exptl_absorpt_correction_type multi-scan
_exptl_absorpt_process_details
;
CrysAlisPro 1.171.39.46 (Rigaku Oxford Diffraction, 2018)
Empirical absorption correction using spherical harmonics,
 implemented in SCALE3 ABSPACK scaling algorithm.
CrysAlisPro 1.171.39.46 (Rigaku Oxford Diffraction, 2018)
Empirical absorption correction using spherical harmonics,
 implemented in SCALE3 ABSPACK scaling algorithm.
;
_exptl_crystal_colour yellow
_exptl_crystal_colour_primary yellow
_exptl_crystal_density_diffrn 1.894
_exptl_crystal_description block
_exptl_crystal_F_000 2376
_exptl_crystal_size_max 0.1
_exptl_crystal_size_mid 0.1
_exptl_crystal_size_min 0.1
_refine_diff_density_max 0.914
_refine_diff_density_min -0.588
_refine_diff_density_rms 0.081
_refine_ls_abs_structure_details
;
 Flack x determined using 1870 quotients [(I+)-(I-)]/[(I+)+(I-)]
 (Parsons, Flack and Wagner, Acta Cryst. B69 (2013) 249-259).
;
_refine_ls_abs_structure_Flack -0.018(10)
_refine_ls_extinction_method none
_refine_ls_goodness_of_fit_ref 1.045
_refine_ls_hydrogen_treatment mixed
_refine_ls_matrix_type full
_refine_ls_number_parameters 244
_refine_ls_number_reflns 4056
_refine_ls_number_restraints 7
_refine_ls_restrained_S_all 1.047
_refine_ls_R_factor_all 0.0363
_refine_ls_R_factor_gt 0.0347
_refine_ls_shift/su_max 0.001
_refine_ls_shift/su_mean 0.000
_refine_ls_structure_factor_coef Fsqd
_refine_ls_weighting_details 'w=1/[\s^2^(Fo^2^)+(0.0412P)^2^+16.4584P] where P=(Fo^2^+2Fc^2^)/3'
_refine_ls_weighting_scheme calc
_refine_ls_wR_factor_gt 0.0841
_refine_ls_wR_factor_ref 0.0851
_reflns_Friedel_coverage 0.981
_reflns_Friedel_fraction_full 0.999
_reflns_Friedel_fraction_max 0.977
_reflns_number_gt 3944
_reflns_number_total 4056
_reflns_threshold_expression 'I > 2\s(I)'
_cod_data_source_file d1dt00031d3.cif
_cod_data_source_block 3b-delta-ch2br2
_cod_depositor_comments 'Adding full bibliography for 7706697--7706707.cif.'
_cod_original_cell_volume 4293.75(12)
_cod_original_sg_symbol_H-M 'R 3'
_cod_database_code 7706706
_shelx_shelxl_version_number 2018/3
_shelx_space_group_comment
;
The symmetry employed for this shelxl refinement is uniquely defined
by the following loop, which should always be used as a source of
symmetry information in preference to the above space-group names.
They are only intended as comments.
;
_shelx_estimated_absorpt_t_max 0.484
_shelx_estimated_absorpt_t_min 0.484
_olex2_refinement_description
;
1. Fixed Uiso
 At 1.2 times of:
  All C(H) groups, All C(H,H) groups
2. Uiso/Uaniso restraints and constraints
Uanis(C18) \\sim Ueq, Uanis(C18) \\sim Ueq, Uanis(C18) \\sim Ueq: with sigma of
0.01 and sigma for terminal atoms of 0.02
3. Others
 Fixed Sof: Br2(0.33333) H19A(0.33333) H19B(0.33333) Br3(0.33333) Br4(0.33333)
 Br5(0.33333) C18(0.33333) H4A(0.33333) H4B(0.33333)
4.a Secondary CH2 refined with riding coordinates:
 C19(H19A,H19B), C18(H4A,H4B)
4.b Aromatic/amide H refined with riding coordinates:
 C2(H2), C3(H3), C4(H4), C5(H5), C7(H7), C8(H8), C9(H9), C10(H10), C11(H11),
 C13(H13), C14(H14), C15(H15), C16(H16), C17(H17)
;
_olex2_submission_special_instructions 'No special instructions were received'
_oxdiff_exptl_absorpt_empirical_details
;
Empirical correction (ABSPACK) includes:
- Absorption correction using spherical harmonics
- Frame scaling
;

loop_
_space_group_symop_operation_xyz
'x, y, z'
'-y, x-y, z'
'-x+y, -x, z'
'x+2/3, y+1/3, z+1/3'
'-y+2/3, x-y+1/3, z+1/3'
'-x+y+2/3, -x+1/3, z+1/3'
'x+1/3, y+2/3, z+2/3'
'-y+1/3, x-y+2/3, z+2/3'
'-x+y+1/3, -x+2/3, z+2/3'

loop_
_atom_site_label
_atom_site_type_symbol
_atom_site_fract_x
_atom_site_fract_y
_atom_site_fract_z
_atom_site_U_iso_or_equiv
_atom_site_adp_type
_atom_site_occupancy
_atom_site_site_symmetry_order
_atom_site_calc_flag
_atom_site_refinement_flags_posn
_atom_site_refinement_flags_adp
_atom_site_refinement_flags_occupancy
_atom_site_disorder_assembly
_atom_site_disorder_group
Br1 Br 0.39182(6) 0.55115(6) 0.66805(3) 0.0574(2) Uani 1 1 d . . . . .
Cu1 Cu 0.333333 0.666667 0.49039(6) 0.0331(3) Uani 1 3 d S T P . .
H H 0.333333 0.666667 0.564(12) 0.15(9) Uani 1 3 d S T P . .
Cu2 Cu 0.44823(7) 0.70516(7) 0.60268(4) 0.0401(2) Uani 1 1 d . . . . .
P1 P 0.57335(11) 0.74009(12) 0.53879(6) 0.0360(3) Uani 1 1 d . . . . .
N1 N 0.4367(4) 0.6253(3) 0.45189(19) 0.0328(9) Uani 1 1 d . . . . .
C1 C 0.5308(4) 0.6524(4) 0.4731(2) 0.0349(11) Uani 1 1 d . . . . .
C2 C 0.5906(5) 0.6146(5) 0.4482(3) 0.0428(13) Uani 1 1 d . . . . .
H2 H 0.655260 0.634150 0.464252 0.051 Uiso 1 1 calc R U . . .
C3 C 0.5538(5) 0.5476(5) 0.3994(3) 0.0442(13) Uani 1 1 d . . . . .
H3 H 0.592692 0.521381 0.382328 0.053 Uiso 1 1 calc R U . . .
C4 C 0.4583(5) 0.5212(5) 0.3770(3) 0.0409(12) Uani 1 1 d . . . . .
H4 H 0.431253 0.476716 0.344159 0.049 Uiso 1 1 calc R U . . .
C5 C 0.4031(5) 0.5615(4) 0.4037(2) 0.0365(12) Uani 1 1 d . . . . .
H5 H 0.338914 0.543693 0.387591 0.044 Uiso 1 1 calc R U . . .
C6 C 0.6322(5) 0.8666(5) 0.5038(3) 0.0413(13) Uani 1 1 d . . . . .
C7 C 0.6286(6) 0.9454(6) 0.5343(3) 0.0544(17) Uani 1 1 d . . . . .
H7 H 0.593268 0.931426 0.570773 0.065 Uiso 1 1 calc R U . . .
C8 C 0.6761(8) 1.0435(7) 0.5116(4) 0.069(2) Uani 1 1 d . . . . .
H8 H 0.673641 1.095736 0.532853 0.082 Uiso 1 1 calc R U . . .
C9 C 0.7273(7) 1.0646(6) 0.4576(4) 0.069(2) Uani 1 1 d . . . . .
H9 H 0.761309 1.131927 0.443049 0.083 Uiso 1 1 calc R U . . .
C10 C 0.7293(7) 0.9868(7) 0.4240(4) 0.073(2) Uani 1 1 d . . . . .
H10 H 0.761933 1.001144 0.386605 0.088 Uiso 1 1 calc R U . . .
C11 C 0.6821(6) 0.8884(6) 0.4473(4) 0.0586(17) Uani 1 1 d . . . . .
H11 H 0.683165 0.835792 0.425512 0.070 Uiso 1 1 calc R U . . .
C12 C 0.6839(5) 0.7320(5) 0.5681(3) 0.0458(14) Uani 1 1 d . . . . .
C13 C 0.6633(7) 0.6448(6) 0.6004(3) 0.0552(17) Uani 1 1 d . . . . .
H13 H 0.595690 0.591317 0.604878 0.066 Uiso 1 1 calc R U . . .
C14 C 0.7435(8) 0.6374(8) 0.6262(4) 0.069(2) Uani 1 1 d . . . . .
H14 H 0.729386 0.577771 0.647085 0.083 Uiso 1 1 calc R U . . .
C15 C 0.8435(8) 0.7166(9) 0.6216(4) 0.076(3) Uani 1 1 d . . . . .
H15 H 0.896688 0.710859 0.639409 0.091 Uiso 1 1 calc R U . . .
C16 C 0.8647(6) 0.8048(9) 0.5902(4) 0.073(3) Uani 1 1 d . . . . .
H16 H 0.932118 0.859164 0.587115 0.088 Uiso 1 1 calc R U . . .
C17 C 0.7843(5) 0.8119(7) 0.5631(3) 0.0576(18) Uani 1 1 d . . . . .
H17 H 0.798522 0.870806 0.541439 0.069 Uiso 1 1 calc R U . . .
Br2 Br 0.6477(4) 0.4307(4) 0.5065(3) 0.0625(13) Uani 0.3333 1 d . . P . .
C19 C 0.666667 0.333333 0.4662(7) 0.097(6) Uani 1 3 d S T P . .
H19A H 0.651419 0.330846 0.423366 0.116 Uiso 0.3333 1 calc R U P . .
H19B H 0.735843 0.344614 0.471573 0.116 Uiso 0.3333 1 calc R U P . .
Br3 Br 0.6775(4) 0.4583(4) 0.5159(3) 0.0511(10) Uani 0.3333 1 d . . P . .
Br4 Br 0.9645(3) 0.9550(4) 0.46061(19) 0.0995(13) Uani 0.3333 1 d . . P . .
Br5 Br 0.9674(4) 0.9320(4) 0.33306(15) 0.1097(13) Uani 0.3333 1 d . . P . .
C18 C 0.9362(18) 0.9107(16) 0.4188(8) 0.057(5) Uani 0.3333 1 d . U P . .
H4A H 0.874798 0.914553 0.427580 0.068 Uiso 0.3333 1 calc R U P . .
H4B H 0.923680 0.842978 0.430717 0.068 Uiso 0.3333 1 calc R U P . .

loop_
_atom_site_aniso_label
_atom_site_aniso_U_11
_atom_site_aniso_U_22
_atom_site_aniso_U_33
_atom_site_aniso_U_23
_atom_site_aniso_U_13
_atom_site_aniso_U_12
Br1 0.0607(4) 0.0659(5) 0.0386(3) 0.0144(3) -0.0107(3) 0.0264(4)
Cu1 0.0387(4) 0.0387(4) 0.0221(6) 0.000 0.000 0.0193(2)
H 0.15(14) 0.15(14) 0.1(2) 0.000 0.000 0.08(7)
Cu2 0.0433(5) 0.0494(5) 0.0279(4) -0.0044(3) -0.0024(3) 0.0234(4)
P1 0.0373(7) 0.0418(7) 0.0290(6) -0.0051(5) -0.0035(5) 0.0199(6)
N1 0.035(2) 0.035(2) 0.026(2) -0.0014(17) 0.0002(17) 0.0163(19)
C1 0.038(3) 0.039(3) 0.029(2) 0.004(2) -0.001(2) 0.021(2)
C2 0.043(3) 0.053(3) 0.035(3) -0.007(3) -0.001(2) 0.027(3)
C3 0.053(3) 0.052(3) 0.035(3) -0.001(2) 0.005(3) 0.031(3)
C4 0.047(3) 0.042(3) 0.029(2) -0.002(2) 0.006(2) 0.019(3)
C5 0.041(3) 0.040(3) 0.024(3) -0.001(2) -0.003(2) 0.017(2)
C6 0.034(3) 0.044(3) 0.039(3) -0.002(2) -0.009(2) 0.015(2)
C7 0.061(4) 0.053(4) 0.055(4) -0.004(3) -0.016(3) 0.033(3)
C8 0.085(6) 0.054(4) 0.070(5) -0.001(4) -0.025(4) 0.037(4)
C9 0.070(5) 0.045(4) 0.080(6) 0.005(4) -0.038(5) 0.020(4)
C10 0.063(5) 0.072(5) 0.062(5) 0.012(4) -0.006(4) 0.017(4)
C11 0.056(4) 0.046(4) 0.056(4) 0.003(3) 0.003(3) 0.012(3)
C12 0.049(3) 0.063(4) 0.033(3) -0.017(3) -0.012(2) 0.034(3)
C13 0.068(4) 0.069(5) 0.045(4) -0.010(3) -0.016(3) 0.046(4)
C14 0.094(7) 0.092(6) 0.051(4) -0.017(4) -0.023(4) 0.069(6)
C15 0.081(6) 0.129(8) 0.056(5) -0.038(5) -0.029(4) 0.082(6)
C16 0.049(4) 0.114(8) 0.068(5) -0.029(5) -0.015(4) 0.048(5)
C17 0.043(3) 0.079(5) 0.055(4) -0.017(4) -0.011(3) 0.033(4)
Br2 0.074(3) 0.078(4) 0.059(2) -0.007(2) -0.002(2) 0.056(3)
C19 0.126(10) 0.126(10) 0.038(7) 0.000 0.000 0.063(5)
Br3 0.054(2) 0.0457(19) 0.047(2) -0.0048(13) 0.0014(15) 0.0200(15)
Br4 0.081(3) 0.122(4) 0.091(2) -0.005(2) -0.0062(17) 0.047(2)
Br5 0.117(3) 0.191(4) 0.0548(16) 0.0083(18) 0.0026(17) 0.102(4)
C18 0.075(11) 0.048(9) 0.031(8) -0.022(7) 0.016(7) 0.019(8)

loop_
_atom_type_symbol
_atom_type_description
_atom_type_scat_dispersion_real
_atom_type_scat_dispersion_imag
_atom_type_scat_source
C C 0.0181 0.0091 'International Tables Vol C Tables 4.2.6.8 and 6.1.1.4'
H H 0.0000 0.0000 'International Tables Vol C Tables 4.2.6.8 and 6.1.1.4'
Br Br -0.6763 1.2805 'International Tables Vol C Tables 4.2.6.8 and 6.1.1.4'
Cu Cu -1.9646 0.5888 'International Tables Vol C Tables 4.2.6.8 and 6.1.1.4'
N N 0.0311 0.0180 'International Tables Vol C Tables 4.2.6.8 and 6.1.1.4'
P P 0.2955 0.4335 'International Tables Vol C Tables 4.2.6.8 and 6.1.1.4'

loop_
_geom_angle_atom_site_label_1
_geom_angle_atom_site_label_2
_geom_angle_atom_site_label_3
_geom_angle
_geom_angle_site_symmetry_1
_geom_angle_site_symmetry_3
_geom_angle_publ_flag
Cu2 Br1 Cu2 63.80(4) . 3_565 ?
Cu2 Cu1 H 31.42(3) . . ?
Cu2 Cu1 H 31.42(3) 3_565 . ?
Cu2 Cu1 H 31.43(2) 2_665 . ?
Cu2 Cu1 Cu2 53.68(4) 2_665 . ?
Cu2 Cu1 Cu2 53.68(4) 3_565 . ?
Cu2 Cu1 Cu2 53.68(4) 2_665 3_565 ?
N1 Cu1 H 113.76(13) 2_665 . ?
N1 Cu1 H 113.76(14) 3_565 . ?
N1 Cu1 H 113.76(13) . . ?
N1 Cu1 Cu2 107.42(13) 3_565 2_665 ?
N1 Cu1 Cu2 141.02(13) 2_665 3_565 ?
N1 Cu1 Cu2 87.39(12) 2_665 2_665 ?
N1 Cu1 Cu2 87.39(12) 3_565 3_565 ?
N1 Cu1 Cu2 141.02(13) . 2_665 ?
N1 Cu1 Cu2 107.42(13) . 3_565 ?
N1 Cu1 Cu2 107.42(13) 2_665 . ?
N1 Cu1 Cu2 87.39(12) . . ?
N1 Cu1 Cu2 141.02(13) 3_565 . ?
N1 Cu1 N1 104.87(14) 2_665 3_565 ?
N1 Cu1 N1 104.87(14) 3_565 . ?
N1 Cu1 N1 104.87(14) 2_665 . ?
Br1 Cu2 Br1 106.27(5) . 2_665 ?
Br1 Cu2 Cu1 114.81(4) . . ?
Br1 Cu2 Cu1 114.71(4) 2_665 . ?
Br1 Cu2 H 99(4) 2_665 . ?
Br1 Cu2 H 99(5) . . ?
Br1 Cu2 Cu2 58.16(4) . 3_565 ?
Br1 Cu2 Cu2 105.72(3) 2_665 3_565 ?
Br1 Cu2 Cu2 105.81(3) . 2_665 ?
Br1 Cu2 Cu2 58.05(4) 2_665 2_665 ?
Cu1 Cu2 H 29(8) . . ?
Cu2 Cu2 Cu1 63.157(18) 3_565 . ?
Cu2 Cu2 Cu1 63.157(18) 2_665 . ?
Cu2 Cu2 H 41(5) 2_665 . ?
Cu2 Cu2 H 41(5) 3_565 . ?
Cu2 Cu2 Cu2 60.0 3_565 2_665 ?
P1 Cu2 Br1 121.73(6) . 2_665 ?
P1 Cu2 Br1 116.74(6) . . ?
P1 Cu2 Cu1 81.23(5) . . ?
P1 Cu2 H 110(8) . . ?
P1 Cu2 Cu2 129.59(5) . 3_565 ?
P1 Cu2 Cu2 133.17(5) . 2_665 ?
C1 P1 Cu2 112.83(19) . . ?
C6 P1 Cu2 115.8(2) . . ?
C6 P1 C1 102.8(3) . . ?
C6 P1 C12 103.6(3) . . ?
C12 P1 Cu2 116.6(2) . . ?
C12 P1 C1 103.4(3) . . ?
C1 N1 Cu1 125.7(4) . . ?
C1 N1 C5 117.0(5) . . ?
C5 N1 Cu1 117.2(4) . . ?
N1 C1 P1 115.3(4) . . ?
N1 C1 C2 122.0(5) . . ?
C2 C1 P1 122.6(4) . . ?
C1 C2 H2 120.0 . . ?
C3 C2 C1 119.9(6) . . ?
C3 C2 H2 120.0 . . ?
C2 C3 H3 121.0 . . ?
C4 C3 C2 118.1(6) . . ?
C4 C3 H3 121.0 . . ?
C3 C4 H4 120.4 . . ?
C3 C4 C5 119.1(5) . . ?
C5 C4 H4 120.4 . . ?
N1 C5 C4 123.8(5) . . ?
N1 C5 H5 118.1 . . ?
C4 C5 H5 118.1 . . ?
C7 C6 P1 118.5(5) . . ?
C7 C6 C11 118.5(7) . . ?
C11 C6 P1 122.9(5) . . ?
C6 C7 H7 119.5 . . ?
C8 C7 C6 121.1(8) . . ?
C8 C7 H7 119.5 . . ?
C7 C8 H8 120.0 . . ?
C9 C8 C7 120.0(8) . . ?
C9 C8 H8 120.0 . . ?
C8 C9 H9 119.5 . . ?
C8 C9 C10 120.9(8) . . ?
C10 C9 H9 119.5 . . ?
C9 C10 H10 120.6 . . ?
C11 C10 C9 118.8(9) . . ?
C11 C10 H10 120.6 . . ?
C6 C11 H11 119.7 . . ?
C10 C11 C6 120.5(8) . . ?
C10 C11 H11 119.7 . . ?
C13 C12 P1 117.5(6) . . ?
C17 C12 P1 122.8(6) . . ?
C17 C12 C13 119.5(7) . . ?
C12 C13 H13 120.1 . . ?
C12 C13 C14 119.8(8) . . ?
C14 C13 H13 120.1 . . ?
C13 C14 H14 119.5 . . ?
C15 C14 C13 121.0(9) . . ?
C15 C14 H14 119.5 . . ?
C14 C15 H15 120.2 . . ?
C14 C15 C16 119.6(7) . . ?
C16 C15 H15 120.2 . . ?
C15 C16 H16 120.2 . . ?
C15 C16 C17 119.6(9) . . ?
C17 C16 H16 120.2 . . ?
C12 C17 C16 120.5(9) . . ?
C12 C17 H17 119.8 . . ?
C16 C17 H17 119.8 . . ?
C19 Br2 H19B 20.8(3) . 2_655 ?
C19 Br2 Br3 49.9(3) . 2_655 ?
Br3 Br2 H19B 63.6(5) 2_655 2_655 ?
Br2 C19 Br2 98.7(6) 2_655 . ?
Br2 C19 H19A 112.0 2_655 . ?
Br2 C19 H19A 112.0(5) . 3_665 ?
Br2 C19 H19A 131.5(5) 2_655 3_665 ?
Br2 C19 H19A 112.0 . . ?
Br2 C19 H19A 131.5(5) . 2_655 ?
Br2 C19 H19A 112.0(5) 2_655 2_655 ?
Br2 C19 H19B 112.0 2_655 . ?
Br2 C19 H19B 112.0(3) . 3_665 ?
Br2 C19 H19B 21.8(5) 2_655 3_665 ?
Br2 C19 H19B 112.0 . . ?
Br2 C19 H19B 112.0(2) 2_655 2_655 ?
Br2 C19 H19B 21.8(5) . 2_655 ?
H19A C19 H19A 21.8 . 2_655 ?
H19A C19 H19A 21.8 2_655 3_665 ?
H19A C19 H19A 21.8 . 3_665 ?
H19A C19 H19B 109.7 3_665 3_665 ?
H19A C19 H19B 109.7 . . ?
H19A C19 H19B 90.7 . 2_655 ?
H19A C19 H19B 90.7 . 3_665 ?
H19A C19 H19B 109.7 2_655 2_655 ?
H19A C19 H19B 90.7 3_665 2_655 ?
H19A C19 H19B 90.7 2_655 3_665 ?
H19B C19 H19A 90.7 . 3_665 ?
H19B C19 H19A 90.7 . 2_655 ?
H19B C19 H19B 118.5 2_655 3_665 ?
H19B C19 H19B 118.5 . 3_665 ?
H19B C19 H19B 118.5 . 2_655 ?
Br2 Br3 H19B 60.2(4) 3_665 2_655 ?
Br4 Br4 Br4 60.001(3) 2_765 3_675 ?
Br4 Br4 C18 30.4(8) 2_765 2_765 ?
Br4 Br4 C18 76.0(9) 2_765 3_675 ?
Br4 Br4 C18 33.2(6) 3_675 3_675 ?
Br4 Br4 C18 70.4(9) 3_675 2_765 ?
C18 Br4 C18 68.3(8) 3_675 2_765 ?
Br5 Br5 Br5 60.000(2) 3_675 2_765 ?
Br5 Br5 C18 92.3(7) 3_675 . ?
Br5 Br5 C18 101.6(6) 2_765 . ?
Br4 C18 Br5 108.6(11) 2_765 . ?
Br4 C18 H4A 110.0 2_765 . ?
Br4 C18 H4B 110.0 2_765 . ?
Br5 C18 H4A 110.0 . . ?
Br5 C18 H4B 110.0 . . ?
H4A C18 H4B 108.3 . . ?

loop_
_geom_bond_atom_site_label_1
_geom_bond_atom_site_label_2
_geom_bond_distance
_geom_bond_site_symmetry_2
_geom_bond_publ_flag
Br1 Cu2 2.4845(11) . ?
Br1 Cu2 2.4876(11) 3_565 ?
Cu1 H 1.6(3) . ?
Cu1 Cu2 2.9093(14) 3_565 ?
Cu1 Cu2 2.9093(14) 2_665 ?
Cu1 Cu2 2.9094(14) . ?
Cu1 N1 2.113(5) 3_565 ?
Cu1 N1 2.113(5) . ?
Cu1 N1 2.113(5) 2_665 ?
Cu2 H 1.75(13) . ?
Cu2 Cu2 2.6273(15) 2_665 ?
Cu2 Cu2 2.6273(15) 3_565 ?
Cu2 P1 2.1908(17) . ?
P1 C1 1.844(6) . ?
P1 C6 1.816(6) . ?
P1 C12 1.837(6) . ?
N1 C1 1.342(7) . ?
N1 C5 1.349(7) . ?
C1 C2 1.391(9) . ?
C2 H2 0.9300 . ?
C2 C3 1.386(9) . ?
C3 H3 0.9300 . ?
C3 C4 1.371(9) . ?
C4 H4 0.9300 . ?
C4 C5 1.377(8) . ?
C5 H5 0.9300 . ?
C6 C7 1.382(10) . ?
C6 C11 1.408(10) . ?
C7 H7 0.9300 . ?
C7 C8 1.368(12) . ?
C8 H8 0.9300 . ?
C8 C9 1.367(14) . ?
C9 H9 0.9300 . ?
C9 C10 1.394(14) . ?
C10 H10 0.9300 . ?
C10 C11 1.377(12) . ?
C11 H11 0.9300 . ?
C12 C13 1.382(11) . ?
C12 C17 1.380(11) . ?
C13 H13 0.9300 . ?
C13 C14 1.384(10) . ?
C14 H14 0.9300 . ?
C14 C15 1.373(15) . ?
C15 H15 0.9300 . ?
C15 C16 1.382(15) . ?
C16 H16 0.9300 . ?
C16 C17 1.395(11) . ?
C17 H17 0.9300 . ?
Br2 C19 1.848(10) . ?
Br2 H19B 1.013(14) 2_655 ?
Br2 Br3 2.750(7) 2_655 ?
C19 H19A 0.9700 . ?
C19 H19A 0.9699 2_655 ?
C19 H19A 0.9699 3_665 ?
C19 H19B 0.9700 . ?
C19 H19B 0.9700 3_665 ?
C19 H19B 0.9700 2_655 ?
Br4 Br4 1.066(7) 2_765 ?
Br4 Br4 1.066(7) 3_675 ?
Br4 C18 1.81(2) 3_675 ?
Br4 C18 1.867(18) 2_765 ?
Br5 Br5 1.528(10) 3_675 ?
Br5 Br5 1.528(10) 2_765 ?
Br5 C18 1.941(19) . ?
C18 H4A 0.9700 . ?
C18 H4B 0.9700 . ?

loop_
_geom_torsion_atom_site_label_1
_geom_torsion_atom_site_label_2
_geom_torsion_atom_site_label_3
_geom_torsion_atom_site_label_4
_geom_torsion
_geom_torsion_site_symmetry_1
_geom_torsion_site_symmetry_2
_geom_torsion_site_symmetry_3
_geom_torsion_site_symmetry_4
_geom_torsion_publ_flag
Cu1 N1 C1 P1 -4.0(6) . . . . ?
Cu1 N1 C1 C2 174.3(4) . . . . ?
Cu1 N1 C5 C4 -174.5(5) . . . . ?
Cu2 P1 C1 N1 38.0(5) . . . . ?
Cu2 P1 C1 C2 -140.3(5) . . . . ?
Cu2 P1 C6 C7 26.0(6) . . . . ?
Cu2 P1 C6 C11 -154.6(5) . . . . ?
Cu2 P1 C12 C13 48.3(5) . . . . ?
Cu2 P1 C12 C17 -126.5(5) . . . . ?
P1 C1 C2 C3 179.0(5) . . . . ?
P1 C6 C7 C8 176.6(6) . . . . ?
P1 C6 C11 C10 -177.2(6) . . . . ?
P1 C12 C13 C14 -176.5(5) . . . . ?
P1 C12 C17 C16 175.0(6) . . . . ?
N1 C1 C2 C3 0.8(9) . . . . ?
C1 P1 C6 C7 149.5(5) . . . . ?
C1 P1 C6 C11 -31.1(6) . . . . ?
C1 P1 C12 C13 -76.1(5) . . . . ?
C1 P1 C12 C17 109.0(6) . . . . ?
C1 N1 C5 C4 2.1(8) . . . . ?
C1 C2 C3 C4 0.3(10) . . . . ?
C2 C3 C4 C5 -0.3(9) . . . . ?
C3 C4 C5 N1 -1.0(9) . . . . ?
C5 N1 C1 P1 179.7(4) . . . . ?
C5 N1 C1 C2 -2.0(8) . . . . ?
C6 P1 C1 N1 -87.4(5) . . . . ?
C6 P1 C1 C2 94.3(5) . . . . ?
C6 P1 C12 C13 176.8(5) . . . . ?
C6 P1 C12 C17 2.0(6) . . . . ?
C6 C7 C8 C9 0.7(12) . . . . ?
C7 C6 C11 C10 2.2(11) . . . . ?
C7 C8 C9 C10 2.0(12) . . . . ?
C8 C9 C10 C11 -2.5(12) . . . . ?
C9 C10 C11 C6 0.4(12) . . . . ?
C11 C6 C7 C8 -2.8(10) . . . . ?
C12 P1 C1 N1 164.9(4) . . . . ?
C12 P1 C1 C2 -13.3(6) . . . . ?
C12 P1 C6 C7 -103.0(5) . . . . ?
C12 P1 C6 C11 76.4(6) . . . . ?
C12 C13 C14 C15 1.7(11) . . . . ?
C13 C12 C17 C16 0.3(10) . . . . ?
C13 C14 C15 C16 -0.6(12) . . . . ?
C14 C15 C16 C17 -0.7(12) . . . . ?
C15 C16 C17 C12 0.9(12) . . . . ?
C17 C12 C13 C14 -1.5(10) . . . . ?
Br3 Br2 C19 Br2 -4.7(4) 2_655 . . 2_655 ?
